data_4108517
loop_
_publ_author_name
'Carl A. Laskowski'
'Gregory L. Hillhouse'

_publ_section_title
;
 Two-Coordinate d9 Complexes. Synthesis and Oxidation of NHC Nickel(I)
 Amides
;
_journal_name_full 'Journal of the American Chemical Society'
_journal_page_first 13846
_journal_page_last 13847
_journal_paper_doi 10.1021/ja805804s
_journal_volume 130
_journal_year 2008
_chemical_formula_sum 'C33 H54 N3 Ni Si2'
_chemical_formula_weight 607.68
_chemical_name_systematic
; 
 ? 
;
_space_group_IT_number 14
_symmetry_cell_setting monoclinic
_symmetry_space_group_name_Hall '-P 2yn'
_symmetry_space_group_name_H-M 'P 1 21/n 1'
_atom_sites_solution_hydrogens geom
_atom_sites_solution_primary direct
_atom_sites_solution_secondary difmap
_audit_creation_method SHELXL-97
_cell_angle_alpha 90.00
_cell_angle_beta 106.440(2)
_cell_angle_gamma 90.00
_cell_formula_units_Z 4
_cell_length_a 12.7493(13)
_cell_length_b 13.6346(14)
_cell_length_c 21.526(2)
_cell_measurement_temperature 100(2)
_cell_volume 3588.9(6)
_computing_cell_refinement 'Bruker XSCANS'
_computing_data_collection 'Bruker XSCANS'
_computing_data_reduction 'Bruker SHELXTL'
_computing_molecular_graphics 'Bruker SHELXTL'
_computing_publication_material 'Bruker SHELXTL'
_computing_structure_refinement 'SHELXL-97 (Sheldrick, 1997)'
_computing_structure_solution 'SHELXS-97 (Sheldrick, 1990)'
_diffrn_ambient_temperature 100(2)
_diffrn_measured_fraction_theta_full 0.996
_diffrn_measured_fraction_theta_max 0.932
_diffrn_measurement_device_type 'Bruker P4'
_diffrn_measurement_method '\w scans'
_diffrn_radiation_monochromator graphite
_diffrn_radiation_source 'fine-focus sealed tube'
_diffrn_radiation_type MoK\a
_diffrn_radiation_wavelength 0.71073
_diffrn_reflns_av_R_equivalents 0.1095
_diffrn_reflns_av_sigmaI/netI 0.0765
_diffrn_reflns_limit_h_max 16
_diffrn_reflns_limit_h_min -16
_diffrn_reflns_limit_k_max 13
_diffrn_reflns_limit_k_min -18
_diffrn_reflns_limit_l_max 27
_diffrn_reflns_limit_l_min -28
_diffrn_reflns_number 22260
_diffrn_reflns_theta_full 25.00
_diffrn_reflns_theta_max 28.32
_diffrn_reflns_theta_min 1.79
_exptl_absorpt_coefficient_mu 0.631
_exptl_absorpt_correction_type none
_exptl_crystal_colour yellow
_exptl_crystal_density_diffrn 1.125
_exptl_crystal_description plate
_exptl_crystal_F_000 1316
_exptl_crystal_size_max 0.6
_exptl_crystal_size_mid 0.2
_exptl_crystal_size_min 0.2
_refine_diff_density_max 0.824
_refine_diff_density_min -0.726
_refine_diff_density_rms 0.090
_refine_ls_extinction_method none
_refine_ls_goodness_of_fit_ref 1.042
_refine_ls_hydrogen_treatment constr
_refine_ls_matrix_type full
_refine_ls_number_parameters 352
_refine_ls_number_reflns 8334
_refine_ls_number_restraints 0
_refine_ls_restrained_S_all 1.042
_refine_ls_R_factor_all 0.0593
_refine_ls_R_factor_gt 0.0501
_refine_ls_shift/su_max 0.001
_refine_ls_shift/su_mean 0.000
_refine_ls_structure_factor_coef Fsqd
_refine_ls_weighting_details 'calc w=1/[\s^2^(Fo^2^)+(0.0732P)^2^+0.9432P] where P=(Fo^2^+2Fc^2^)/3'
_refine_ls_weighting_scheme calc
_refine_ls_wR_factor_gt 0.1361
_refine_ls_wR_factor_ref 0.1408
_reflns_number_gt 6833
_reflns_number_total 8334
_reflns_threshold_expression >2sigma(I)
_cod_data_source_file ja805804s_si_002_1.cif
_cod_data_source_block carl12a
_cod_database_code 4108517

loop_
_symmetry_equiv_pos_as_xyz
'x, y, z'
'-x+1/2, y+1/2, -z+1/2'
'-x, -y, -z'
'x-1/2, -y-1/2, z-1/2'

loop_
_atom_site_label
_atom_site_type_symbol
_atom_site_fract_x
_atom_site_fract_y
_atom_site_fract_z
_atom_site_U_iso_or_equiv
_atom_site_adp_type
_atom_site_occupancy
_atom_site_symmetry_multiplicity
_atom_site_calc_flag
_atom_site_refinement_flags
Ni1 Ni 0.49331(2) 0.755976(19) 0.246640(12) 0.01724(10) Uani 1 1 d .
Si2 Si 0.63194(5) 0.84598(4) 0.37039(3) 0.01636(14) Uani 1 1 d .
Si1 Si 0.48831(5) 0.67169(4) 0.37918(3) 0.01789(14) Uani 1 1 d .
N3 N 0.53606(15) 0.75917(12) 0.33697(9) 0.0179(4) Uani 1 1 d .
N1 N 0.48799(14) 0.81056(13) 0.11326(8) 0.0178(4) Uani 1 1 d .
C1 C 0.44954(18) 0.75579(14) 0.15563(11) 0.0167(4) Uani 1 1 d .
C21 C 0.30591(16) 0.62508(14) 0.13449(9) 0.0163(4) Uani 1 1 d .
C11 C 0.56954(17) 0.88678(14) 0.13162(9) 0.0161(4) Uani 1 1 d .
N2 N 0.36952(14) 0.70023(12) 0.11499(8) 0.0167(3) Uani 1 1 d .
C24 C 0.17978(19) 0.47905(16) 0.16504(11) 0.0244(5) Uani 1 1 d .
H24A H 0.1364 0.4286 0.1757 0.029 Uiso 1 1 calc R
C23 C 0.27466(19) 0.45540(16) 0.14941(11) 0.0242(5) Uani 1 1 d .
H23A H 0.2958 0.3886 0.1495 0.029 Uiso 1 1 calc R
C16 C 0.68072(18) 0.86092(15) 0.14991(10) 0.0189(4) Uani 1 1 d .
C12 C 0.53325(18) 0.98408(15) 0.12863(10) 0.0194(4) Uani 1 1 d .
C13 C 0.61294(19) 1.05726(16) 0.14454(11) 0.0225(5) Uani 1 1 d .
H13A H 0.5910 1.1240 0.1432 0.027 Uiso 1 1 calc R
C33 C 0.38241(19) 0.72146(16) 0.41607(12) 0.0253(5) Uani 1 1 d .
H33A H 0.3226 0.7507 0.3821 0.038 Uiso 1 1 calc R
H33B H 0.4156 0.7715 0.4483 0.038 Uiso 1 1 calc R
H33C H 0.3538 0.6681 0.4371 0.038 Uiso 1 1 calc R
C3 C 0.35919(19) 0.72002(17) 0.05035(10) 0.0225(5) Uani 1 1 d .
H3A H 0.3093 0.6903 0.0139 0.027 Uiso 1 1 calc R
C2 C 0.43365(19) 0.78969(17) 0.04939(10) 0.0236(5) Uani 1 1 d .
H2A H 0.4464 0.8188 0.0121 0.028 Uiso 1 1 calc R
C36 C 0.62984(19) 0.95123(16) 0.31433(11) 0.0243(5) Uani 1 1 d .
H36A H 0.6405 0.9267 0.2737 0.036 Uiso 1 1 calc R
H36B H 0.6887 0.9972 0.3346 0.036 Uiso 1 1 calc R
H36C H 0.5592 0.9849 0.3052 0.036 Uiso 1 1 calc R
C35 C 0.77407(18) 0.79369(16) 0.38866(10) 0.0215(4) Uani 1 1 d .
H35A H 0.7809 0.7378 0.4182 0.032 Uiso 1 1 calc R
H35B H 0.8275 0.8442 0.4090 0.032 Uiso 1 1 calc R
H35C H 0.7878 0.7718 0.3483 0.032 Uiso 1 1 calc R
C26 C 0.21002(17) 0.65167(15) 0.14981(10) 0.0179(4) Uani 1 1 d .
C14 C 0.72294(19) 1.03458(16) 0.16217(11) 0.0234(5) Uani 1 1 d .
H14A H 0.7759 1.0855 0.1726 0.028 Uiso 1 1 calc R
C22 C 0.33987(18) 0.52780(15) 0.13356(10) 0.0194(4) Uani 1 1 d .
C15 C 0.75623(18) 0.93685(15) 0.16462(11) 0.0218(4) Uani 1 1 d .
H15A H 0.8321 0.9220 0.1766 0.026 Uiso 1 1 calc R
C32 C 0.59828(19) 0.61559(17) 0.44724(11) 0.0254(5) Uani 1 1 d .
H32A H 0.6557 0.5884 0.4302 0.038 Uiso 1 1 calc R
H32B H 0.5668 0.5631 0.4674 0.038 Uiso 1 1 calc R
H32C H 0.6297 0.6660 0.4796 0.038 Uiso 1 1 calc R
C25 C 0.14766(18) 0.57628(16) 0.16519(11) 0.0218(4) Uani 1 1 d .
H25A H 0.0822 0.5918 0.1759 0.026 Uiso 1 1 calc R
C34 C 0.61250(19) 0.90190(16) 0.44644(10) 0.0232(5) Uani 1 1 d .
H34A H 0.6135 0.8500 0.4781 0.035 Uiso 1 1 calc R
H34B H 0.5421 0.9362 0.4361 0.035 Uiso 1 1 calc R
H34C H 0.6718 0.9485 0.4646 0.035 Uiso 1 1 calc R
C31 C 0.4235(2) 0.56725(16) 0.32522(12) 0.0280(5) Uani 1 1 d .
H31A H 0.3652 0.5924 0.2886 0.042 Uiso 1 1 calc R
H31B H 0.3927 0.5205 0.3498 0.042 Uiso 1 1 calc R
H31C H 0.4789 0.5343 0.3090 0.042 Uiso 1 1 calc R
C161 C 0.7179(2) 0.75472(15) 0.15109(12) 0.0237(5) Uani 1 1 d .
H16A H 0.6588 0.7124 0.1589 0.028 Uiso 1 1 calc R
C261 C 0.17214(19) 0.75730(15) 0.14998(11) 0.0211(5) Uani 1 1 d .
H26A H 0.2228 0.7996 0.1337 0.025 Uiso 1 1 calc R
C221 C 0.44393(19) 0.50043(17) 0.11638(12) 0.0264(5) Uani 1 1 d .
H22A H 0.4729 0.5615 0.1014 0.032 Uiso 1 1 calc R
C121 C 0.41307(19) 1.01108(17) 0.10994(11) 0.0247(5) Uani 1 1 d .
H12A H 0.3701 0.9487 0.1011 0.030 Uiso 1 1 calc R
C263 C 0.0565(2) 0.77157(18) 0.10513(12) 0.0290(5) Uani 1 1 d .
H26B H 0.0543 0.7513 0.0611 0.043 Uiso 1 1 calc R
H26C H 0.0360 0.8409 0.1050 0.043 Uiso 1 1 calc R
H26D H 0.0051 0.7317 0.1206 0.043 Uiso 1 1 calc R
C163 C 0.8228(2) 0.73492(17) 0.20546(12) 0.0312(6) Uani 1 1 d .
H16B H 0.8123 0.7550 0.2470 0.047 Uiso 1 1 calc R
H16C H 0.8832 0.7724 0.1974 0.047 Uiso 1 1 calc R
H16D H 0.8399 0.6648 0.2068 0.047 Uiso 1 1 calc R
C223 C 0.5312(2) 0.4631(3) 0.17606(14) 0.0503(8) Uani 1 1 d .
H22B H 0.5436 0.5122 0.2106 0.075 Uiso 1 1 calc R
H22C H 0.5995 0.4515 0.1649 0.075 Uiso 1 1 calc R
H22D H 0.5064 0.4017 0.1909 0.075 Uiso 1 1 calc R
C123 C 0.3832(2) 1.0634(3) 0.16507(14) 0.0486(8) Uani 1 1 d .
H12B H 0.4038 1.0223 0.2040 0.073 Uiso 1 1 calc R
H12C H 0.3042 1.0755 0.1528 0.073 Uiso 1 1 calc R
H12D H 0.4224 1.1260 0.1739 0.073 Uiso 1 1 calc R
C162 C 0.7338(3) 0.7255(2) 0.08564(13) 0.0408(7) Uani 1 1 d .
H16E H 0.6667 0.7394 0.0511 0.061 Uiso 1 1 calc R
H16F H 0.7504 0.6553 0.0859 0.061 Uiso 1 1 calc R
H16G H 0.7945 0.7632 0.0781 0.061 Uiso 1 1 calc R
C122 C 0.3808(2) 1.0724(2) 0.04808(13) 0.0386(6) Uani 1 1 d .
H12E H 0.4015 1.0377 0.0135 0.058 Uiso 1 1 calc R
H12F H 0.4185 1.1358 0.0560 0.058 Uiso 1 1 calc R
H12G H 0.3015 1.0832 0.0350 0.058 Uiso 1 1 calc R
C262 C 0.1787(2) 0.79003(19) 0.21891(12) 0.0342(6) Uani 1 1 d .
H26E H 0.1540 0.8582 0.2182 0.051 Uiso 1 1 calc R
H26F H 0.2544 0.7850 0.2461 0.051 Uiso 1 1 calc R
H26G H 0.1318 0.7479 0.2366 0.051 Uiso 1 1 calc R
C222 C 0.4221(2) 0.4268(2) 0.06113(14) 0.0474(8) Uani 1 1 d .
H22E H 0.3668 0.4533 0.0235 0.071 Uiso 1 1 calc R
H22F H 0.3956 0.3653 0.0747 0.071 Uiso 1 1 calc R
H22G H 0.4899 0.4145 0.0495 0.071 Uiso 1 1 calc R

loop_
_atom_site_aniso_label
_atom_site_aniso_U_11
_atom_site_aniso_U_22
_atom_site_aniso_U_33
_atom_site_aniso_U_23
_atom_site_aniso_U_13
_atom_site_aniso_U_12
Ni1 0.02305(17) 0.01599(15) 0.01158(15) -0.00035(9) 0.00313(11) -0.00415(10)
Si2 0.0216(3) 0.0135(3) 0.0129(3) 0.0001(2) 0.0031(2) -0.0014(2)
Si1 0.0232(3) 0.0152(3) 0.0148(3) 0.0008(2) 0.0046(2) -0.0023(2)
N3 0.0223(10) 0.0186(9) 0.0112(8) 0.0006(6) 0.0019(7) -0.0038(7)
N1 0.0209(9) 0.0194(9) 0.0137(8) 0.0012(7) 0.0059(7) -0.0033(7)
C1 0.0186(10) 0.0151(9) 0.0166(10) -0.0004(7) 0.0054(8) -0.0010(7)
C21 0.0195(10) 0.0158(9) 0.0115(9) 0.0009(7) 0.0010(7) -0.0036(8)
C11 0.0209(10) 0.0163(9) 0.0128(9) 0.0008(7) 0.0075(8) -0.0031(8)
N2 0.0190(9) 0.0181(9) 0.0126(8) -0.0010(7) 0.0038(6) -0.0037(7)
C24 0.0259(12) 0.0192(11) 0.0265(12) 0.0033(9) 0.0049(9) -0.0070(9)
C23 0.0299(12) 0.0151(10) 0.0238(12) -0.0007(8) 0.0018(9) -0.0006(8)
C16 0.0232(11) 0.0175(10) 0.0168(10) 0.0005(8) 0.0067(8) -0.0003(8)
C12 0.0223(11) 0.0192(10) 0.0181(10) 0.0033(8) 0.0081(8) 0.0006(8)
C13 0.0300(12) 0.0151(10) 0.0248(11) 0.0023(8) 0.0116(9) 0.0000(8)
C33 0.0275(12) 0.0209(10) 0.0288(12) 0.0007(9) 0.0100(10) -0.0028(9)
C3 0.0236(11) 0.0290(11) 0.0135(10) -0.0007(9) 0.0030(8) -0.0067(9)
C2 0.0272(12) 0.0291(12) 0.0136(10) 0.0014(9) 0.0042(8) -0.0066(9)
C36 0.0313(12) 0.0184(10) 0.0217(11) 0.0031(9) 0.0049(9) -0.0026(9)
C35 0.0238(11) 0.0220(11) 0.0184(10) -0.0005(8) 0.0057(8) -0.0006(9)
C26 0.0214(10) 0.0166(10) 0.0143(10) 0.0001(8) 0.0025(8) -0.0011(8)
C14 0.0269(12) 0.0174(10) 0.0273(12) 0.0005(9) 0.0101(9) -0.0050(9)
C22 0.0232(11) 0.0183(10) 0.0143(10) -0.0036(8) 0.0013(8) 0.0005(8)
C15 0.0208(11) 0.0190(10) 0.0262(11) 0.0006(9) 0.0075(9) -0.0012(8)
C32 0.0282(12) 0.0259(11) 0.0218(11) 0.0071(9) 0.0067(9) 0.0032(9)
C25 0.0217(11) 0.0220(11) 0.0217(11) 0.0012(9) 0.0060(8) -0.0027(8)
C34 0.0274(12) 0.0218(11) 0.0181(11) -0.0048(9) 0.0030(9) 0.0003(9)
C31 0.0379(14) 0.0194(11) 0.0278(12) -0.0028(9) 0.0113(10) -0.0073(9)
C161 0.0240(12) 0.0162(10) 0.0310(13) -0.0019(8) 0.0078(10) 0.0011(8)
C261 0.0234(11) 0.0176(10) 0.0232(11) 0.0025(8) 0.0081(9) 0.0007(8)
C221 0.0238(12) 0.0283(12) 0.0265(12) -0.0051(9) 0.0058(9) 0.0047(9)
C121 0.0235(11) 0.0269(11) 0.0248(12) 0.0062(9) 0.0087(9) 0.0034(9)
C263 0.0305(13) 0.0288(12) 0.0256(12) 0.0017(10) 0.0048(10) 0.0078(10)
C163 0.0467(16) 0.0238(12) 0.0199(12) 0.0007(9) 0.0044(11) 0.0106(10)
C223 0.0325(15) 0.083(2) 0.0305(15) -0.0071(15) 0.0016(12) 0.0241(15)
C123 0.0360(15) 0.081(2) 0.0315(15) 0.0008(15) 0.0137(12) 0.0244(15)
C162 0.0529(18) 0.0350(14) 0.0259(13) -0.0119(11) -0.0029(12) 0.0171(12)
C122 0.0346(14) 0.0534(17) 0.0296(14) 0.0165(12) 0.0119(11) 0.0145(12)
C262 0.0455(15) 0.0261(12) 0.0264(13) -0.0056(10) 0.0027(11) 0.0073(11)
C222 0.0391(16) 0.064(2) 0.0353(15) -0.0225(14) 0.0044(12) 0.0115(14)

loop_
_atom_type_symbol
_atom_type_description
_atom_type_scat_dispersion_real
_atom_type_scat_dispersion_imag
_atom_type_scat_source
C C 0.0033 0.0016 'International Tables Vol C Tables 4.2.6.8 and 6.1.1.4'
H H 0.0000 0.0000 'International Tables Vol C Tables 4.2.6.8 and 6.1.1.4'
N N 0.0061 0.0033 'International Tables Vol C Tables 4.2.6.8 and 6.1.1.4'
Si Si 0.0817 0.0704 'International Tables Vol C Tables 4.2.6.8 and 6.1.1.4'
Ni Ni 0.3393 1.1124 'International Tables Vol C Tables 4.2.6.8 and 6.1.1.4'

loop_
_geom_angle_atom_site_label_1
_geom_angle_atom_site_label_2
_geom_angle_atom_site_label_3
_geom_angle
N3 Ni1 C1 178.71(8)
N3 Si2 C36 112.47(10)
N3 Si2 C35 110.95(10)
C36 Si2 C35 105.22(10)
N3 Si2 C34 113.08(10)
C36 Si2 C34 105.58(10)
C35 Si2 C34 109.10(10)
N3 Si1 C31 111.15(10)
N3 Si1 C33 112.28(10)
C31 Si1 C33 107.06(11)
N3 Si1 C32 113.46(10)
C31 Si1 C32 105.92(11)
C33 Si1 C32 106.53(11)
Si2 N3 Si1 125.38(11)
Si2 N3 Ni1 114.74(10)
Si1 N3 Ni1 119.60(10)
C1 N1 C2 112.10(18)
C1 N1 C11 125.09(17)
C2 N1 C11 122.65(17)
N2 C1 N1 102.60(18)
N2 C1 Ni1 127.92(15)
N1 C1 Ni1 129.47(15)
C22 C21 C26 122.93(19)
C22 C21 N2 117.95(19)
C26 C21 N2 119.01(18)
C12 C11 C16 123.01(19)
C12 C11 N1 117.79(18)
C16 C11 N1 119.18(18)
C1 N2 C3 112.05(17)
C1 N2 C21 125.89(17)
C3 N2 C21 121.95(17)
C23 C24 C25 120.2(2)
C24 C23 C22 121.2(2)
C15 C16 C11 117.17(19)
C15 C16 C161 120.90(19)
C11 C16 C161 121.89(19)
C13 C12 C11 117.24(19)
C13 C12 C121 120.17(19)
C11 C12 C121 122.58(19)
C14 C13 C12 121.3(2)
C2 C3 N2 106.58(19)
C3 C2 N1 106.66(19)
C25 C26 C21 117.32(19)
C25 C26 C261 119.66(19)
C21 C26 C261 123.02(18)
C13 C14 C15 119.9(2)
C23 C22 C21 117.4(2)
C23 C22 C221 120.5(2)
C21 C22 C221 122.1(2)
C16 C15 C14 121.3(2)
C24 C25 C26 121.0(2)
C16 C161 C163 112.39(19)
C16 C161 C162 110.7(2)
C163 C161 C162 110.0(2)
C26 C261 C263 111.68(18)
C26 C261 C262 110.42(19)
C263 C261 C262 110.7(2)
C222 C221 C22 111.9(2)
C222 C221 C223 111.5(2)
C22 C221 C223 110.8(2)
C12 C121 C123 111.3(2)
C12 C121 C122 111.57(19)
C123 C121 C122 111.0(2)

loop_
_geom_bond_atom_site_label_1
_geom_bond_atom_site_label_2
_geom_bond_distance
Ni1 N3 1.8654(18)
Ni1 C1 1.879(2)
Si2 N3 1.7074(18)
Si2 C36 1.870(2)
Si2 C35 1.882(2)
Si2 C34 1.885(2)
Si1 N3 1.7122(18)
Si1 C31 1.875(2)
Si1 C33 1.876(2)
Si1 C32 1.880(2)
N1 C1 1.372(3)
N1 C2 1.383(3)
N1 C11 1.444(3)
C1 N2 1.369(3)
C21 C22 1.397(3)
C21 C26 1.401(3)
C21 N2 1.441(3)
C11 C12 1.401(3)
C11 C16 1.405(3)
N2 C3 1.386(3)
C24 C23 1.382(3)
C24 C25 1.388(3)
C23 C22 1.394(3)
C16 C15 1.388(3)
C16 C161 1.521(3)
C12 C13 1.396(3)
C12 C121 1.515(3)
C13 C14 1.380(3)
C3 C2 1.347(3)
C26 C25 1.395(3)
C26 C261 1.519(3)
C14 C15 1.395(3)
C22 C221 1.521(3)
C161 C163 1.532(3)
C161 C162 1.532(4)
C261 C263 1.529(3)
C261 C262 1.529(3)
C221 C222 1.520(3)
C221 C223 1.529(3)
C121 C123 1.522(4)
C121 C122 1.527(3)
